data_2020281
loop_
_publ_author_name
'Thorat, Shridhar H.'
'Sahu, Sanjay Kumar'
'Gonnade, Rajesh G.'

_publ_section_title
;
 Crystal structures of the pyrazinamide--<i>p</i>-aminobenzoic acid (1/1)
 cocrystal and the transamidation reaction product
 4-(pyrazine-2-carboxamido)benzoic acid in the molten state
;
_journal_coeditor_code WQ3103
_journal_issue 11
_journal_name_full 'Acta Crystallographica Section C'
_journal_page_first
;
;
_journal_paper_doi 10.1107/S2053229615019828
_journal_volume 71
_journal_year 2015
_chemical_formula_iupac 'C12 H9 N3 O3'
_chemical_formula_moiety 'C12 H9 N3 O3'
_chemical_formula_sum 'C12 H9 N3 O3'
_chemical_formula_weight 243.22
_chemical_name_systematic
;
4-(Pyrazine-2-carboxamido)benzoic acid
;
_space_group_IT_number 2
_symmetry_cell_setting triclinic
_symmetry_space_group_name_Hall '-P 1'
_symmetry_space_group_name_H-M 'P -1'
_atom_sites_solution_hydrogens geom
_atom_sites_solution_primary direct
_atom_sites_solution_secondary difmap
_audit_creation_method SHELXL97
_cell_angle_alpha 85.612(5)
_cell_angle_beta 81.900(5)
_cell_angle_gamma 66.398(5)
_cell_formula_units_Z 2
_cell_length_a 6.0535(5)
_cell_length_b 7.4159(6)
_cell_length_c 13.2548(10)
_cell_measurement_reflns_used 1404
_cell_measurement_temperature 296(2)
_cell_measurement_theta_max 30.18
_cell_measurement_theta_min 3.11
_cell_volume 539.69(8)
_computing_cell_refinement
;
SAINT (Bruker, 2006)
;
_computing_data_collection
;
APEX2 (Bruker, 2006)
;
_computing_data_reduction
;
SAINT (Bruker, 2006)
;
_computing_molecular_graphics
;
ORTEP-3 for Windows (Farrugia, 2012) and Mercury (Macrae <i>et al.</i>,
2008)
;
_computing_publication_material
;
SHELXS97 (Sheldrick, 2008), PLATON (Spek, 2009) and publCIF
(Westrip, 2010)
;
_computing_structure_refinement
;
SHELXL97 (Sheldrick, 2008)
;
_computing_structure_solution
;
SHELXS97 (Sheldrick, 2008)
;
_diffrn_ambient_temperature 296(2)
_diffrn_measured_fraction_theta_full 0.999
_diffrn_measured_fraction_theta_max 0.999
_diffrn_measurement_device_type 'Bruker APEXII CCD area-detector'
_diffrn_measurement_method '\f and \w scans'
_diffrn_radiation_monochromator graphite
_diffrn_radiation_source 'fine-focus sealed tube'
_diffrn_radiation_type MoK\a
_diffrn_radiation_wavelength 0.71073
_diffrn_reflns_av_R_equivalents 0.0410
_diffrn_reflns_av_sigmaI/netI 0.0421
_diffrn_reflns_limit_h_max 7
_diffrn_reflns_limit_h_min -7
_diffrn_reflns_limit_k_max 8
_diffrn_reflns_limit_k_min -8
_diffrn_reflns_limit_l_max 15
_diffrn_reflns_limit_l_min -15
_diffrn_reflns_number 5721
_diffrn_reflns_theta_full 25.00
_diffrn_reflns_theta_max 25.00
_diffrn_reflns_theta_min 3.00
_exptl_absorpt_coefficient_mu 0.111
_exptl_absorpt_correction_T_max 0.9770
_exptl_absorpt_correction_T_min 0.9611
_exptl_absorpt_correction_type multi-scan
_exptl_absorpt_process_details
;
(SADABS; Bruker, 2006)
;
_exptl_crystal_colour colourless
_exptl_crystal_density_diffrn 1.497
_exptl_crystal_density_method 'not measured'
_exptl_crystal_description plate
_exptl_crystal_F_000 252
_exptl_crystal_size_max 0.36
_exptl_crystal_size_mid 0.28
_exptl_crystal_size_min 0.21
_refine_diff_density_max 0.197
_refine_diff_density_min -0.313
_refine_ls_extinction_method none
_refine_ls_goodness_of_fit_ref 1.063
_refine_ls_hydrogen_treatment mixed
_refine_ls_matrix_type full
_refine_ls_number_parameters 164
_refine_ls_number_reflns 1908
_refine_ls_number_restraints 0
_refine_ls_restrained_S_all 1.063
_refine_ls_R_factor_all 0.0785
_refine_ls_R_factor_gt 0.0537
_refine_ls_shift/su_max 0.000
_refine_ls_shift/su_mean 0.000
_refine_ls_structure_factor_coef Fsqd
_refine_ls_weighting_details 'calc w = 1/[\s^2^(Fo^2^)+(0.0560P)^2^+0.1999P] where P=(Fo^2^+2Fc^2^)/3'
_refine_ls_weighting_scheme calc
_refine_ls_wR_factor_gt 0.1221
_refine_ls_wR_factor_ref 0.1343
_reflns_number_gt 1383
_reflns_number_total 1908
_reflns_threshold_expression I>2\s(I)
_cod_data_source_file wq3103sup1.cif
_cod_data_source_block 2
_cod_original_cell_volume 539.69(7)
_cod_database_code 2020281

loop_
_symmetry_equiv_pos_as_xyz
'x, y, z'
'-x, -y, -z'

loop_
_atom_site_type_symbol
_atom_site_label
_atom_site_fract_x
_atom_site_fract_y
_atom_site_fract_z
_atom_site_U_iso_or_equiv
_atom_site_adp_type
_atom_site_calc_flag
_atom_site_occupancy
O O1 0.3068(4) 0.5923(3) 0.60290(14) 0.0585(6) Uani d 1
O O2 0.7036(4) 0.5203(3) 0.58201(14) 0.0580(6) Uani d 1
O O3 0.8121(3) 0.7531(3) 1.06954(13) 0.0507(5) Uani d 1
N N1 0.4345(4) 0.7768(3) 1.04650(15) 0.0356(5) Uani d 1
N N2 0.2723(4) 0.8881(3) 1.24129(15) 0.0394(5) Uani d 1
N N3 0.5818(4) 0.9261(3) 1.36829(16) 0.0488(6) Uani d 1
C C1 0.4945(5) 0.5782(4) 0.63617(18) 0.0393(6) Uani d 1
C C2 0.4886(4) 0.6281(3) 0.74272(17) 0.0336(6) Uani d 1
C C3 0.2664(4) 0.7013(4) 0.80398(18) 0.0384(6) Uani d 1
H H3 0.1254 0.7169 0.7775 0.046 Uiso calc 1
C C4 0.2531(4) 0.7505(4) 0.90277(17) 0.0373(6) Uani d 1
H H4 0.1030 0.8014 0.9423 0.045 Uiso calc 1
C C5 0.4617(4) 0.7252(3) 0.94433(17) 0.0322(6) Uani d 1
C C6 0.6860(4) 0.6489(4) 0.88418(17) 0.0359(6) Uani d 1
H H6 0.8276 0.6300 0.9111 0.043 Uiso calc 1
C C7 0.6960(4) 0.6017(4) 0.78455(17) 0.0369(6) Uani d 1
H H7 0.8457 0.5510 0.7447 0.044 Uiso calc 1
C C8 0.6007(4) 0.7877(3) 1.10190(17) 0.0338(6) Uani d 1
C C9 0.5042(4) 0.8502(3) 1.20937(17) 0.0318(6) Uani d 1
C C10 0.1968(5) 0.9456(4) 1.33738(19) 0.0464(7) Uani d 1
H H10 0.0360 0.9730 1.3633 0.056 Uiso calc 1
C C11 0.3490(5) 0.9657(4) 1.39924(19) 0.0503(7) Uani d 1
H H11 0.2867 1.0087 1.4654 0.060 Uiso calc 1
C C12 0.6572(5) 0.8673(4) 1.27259(18) 0.0411(6) Uani d 1
H H12 0.8191 0.8367 1.2473 0.049 Uiso calc 1
H H1 0.296(5) 0.801(4) 1.082(2) 0.043(8) Uiso d 1
H H2 0.702(6) 0.482(5) 0.5229(17) 0.092(12) Uiso d 1

loop_
_atom_site_aniso_label
_atom_site_aniso_U_11
_atom_site_aniso_U_22
_atom_site_aniso_U_33
_atom_site_aniso_U_12
_atom_site_aniso_U_13
_atom_site_aniso_U_23
O1 0.0531(12) 0.0902(16) 0.0368(10) -0.0302(11) -0.0046(9) -0.0215(10)
O2 0.0511(12) 0.0898(15) 0.0308(10) -0.0246(11) 0.0045(9) -0.0216(10)
O3 0.0382(11) 0.0790(14) 0.0387(10) -0.0269(10) 0.0037(8) -0.0181(9)
N1 0.0320(11) 0.0504(13) 0.0241(10) -0.0163(10) 0.0011(8) -0.0074(9)
N2 0.0382(12) 0.0539(14) 0.0282(11) -0.0204(10) 0.0001(9) -0.0085(9)
N3 0.0513(15) 0.0691(16) 0.0323(12) -0.0294(13) -0.0030(10) -0.0110(11)
C1 0.0458(16) 0.0442(16) 0.0304(13) -0.0202(13) -0.0019(12) -0.0062(11)
C2 0.0383(14) 0.0365(14) 0.0293(12) -0.0178(11) -0.0033(10) -0.0038(10)
C3 0.0339(14) 0.0518(16) 0.0334(13) -0.0203(13) -0.0053(11) -0.0026(11)
C4 0.0316(13) 0.0508(16) 0.0305(12) -0.0185(12) 0.0038(10) -0.0077(11)
C5 0.0381(14) 0.0348(14) 0.0262(12) -0.0182(11) 0.0013(10) -0.0037(10)
C6 0.0310(13) 0.0449(15) 0.0319(13) -0.0141(12) -0.0028(10) -0.0091(11)
C7 0.0324(13) 0.0459(15) 0.0303(13) -0.0139(12) 0.0045(10) -0.0120(11)
C8 0.0355(14) 0.0328(14) 0.0313(13) -0.0126(11) 0.0011(11) -0.0035(10)
C9 0.0357(13) 0.0333(13) 0.0268(12) -0.0146(11) -0.0009(10) -0.0034(10)
C10 0.0421(15) 0.0667(19) 0.0307(13) -0.0228(14) 0.0059(11) -0.0128(12)
C11 0.0590(18) 0.072(2) 0.0274(13) -0.0330(16) 0.0018(12) -0.0142(13)
C12 0.0407(15) 0.0518(17) 0.0342(13) -0.0210(13) -0.0041(11) -0.0075(12)

loop_
_atom_type_symbol
_atom_type_description
_atom_type_scat_dispersion_real
_atom_type_scat_dispersion_imag
_atom_type_scat_source
C C 0.0033 0.0016 'International Tables Vol C Tables 4.2.6.8 and 6.1.1.4'
H H 0.0000 0.0000 'International Tables Vol C Tables 4.2.6.8 and 6.1.1.4'
N N 0.0061 0.0033 'International Tables Vol C Tables 4.2.6.8 and 6.1.1.4'
O O 0.0106 0.0060 'International Tables Vol C Tables 4.2.6.8 and 6.1.1.4'

loop_
_geom_angle_atom_site_label_1
_geom_angle_atom_site_label_2
_geom_angle_atom_site_label_3
_geom_angle
C1 O2 H2 113(2)
C8 N1 C5 129.6(2)
C8 N1 H1 112.3(17)
C5 N1 H1 118.1(18)
C9 N2 C10 115.9(2)
C11 N3 C12 115.3(2)
O1 C1 O2 123.2(2)
O1 C1 C2 120.8(2)
O2 C1 C2 115.9(2)
C7 C2 C3 118.5(2)
C7 C2 C1 122.5(2)
C3 C2 C1 119.0(2)
C4 C3 C2 120.8(2)
C4 C3 H3 119.6
C2 C3 H3 119.6
C3 C4 C5 120.6(2)
C3 C4 H4 119.7
C5 C4 H4 119.7
C4 C5 C6 119.2(2)
C4 C5 N1 117.5(2)
C6 C5 N1 123.3(2)
C7 C6 C5 119.5(2)
C7 C6 H6 120.2
C5 C6 H6 120.2
C6 C7 C2 121.4(2)
C6 C7 H7 119.3
C2 C7 H7 119.3
O3 C8 N1 124.8(2)
O3 C8 C9 120.7(2)
N1 C8 C9 114.5(2)
N2 C9 C12 121.8(2)
N2 C9 C8 118.8(2)
C12 C9 C8 119.4(2)
N2 C10 C11 122.0(2)
N2 C10 H10 119.0
C11 C10 H10 119.0
N3 C11 C10 122.5(2)
N3 C11 H11 118.7
C10 C11 H11 118.7
N3 C12 C9 122.5(2)
N3 C12 H12 118.8
C9 C12 H12 118.8

loop_
_geom_bond_atom_site_label_1
_geom_bond_atom_site_label_2
_geom_bond_distance
O1 C1 1.240(3)
O2 C1 1.289(3)
O2 H2 0.855(19)
O3 C8 1.220(3)
N1 C8 1.355(3)
N1 C5 1.406(3)
N1 H1 0.86(3)
N2 C9 1.327(3)
N2 C10 1.333(3)
N3 C11 1.329(3)
N3 C12 1.330(3)
C1 C2 1.479(3)
C2 C7 1.380(3)
C2 C3 1.392(3)
C3 C4 1.369(3)
C3 H3 0.9300
C4 C5 1.386(3)
C4 H4 0.9300
C5 C6 1.396(3)
C6 C7 1.379(3)
C6 H6 0.9300
C7 H7 0.9300
C8 C9 1.495(3)
C9 C12 1.381(3)
C10 C11 1.373(4)
C10 H10 0.9300
C11 H11 0.9300
C12 H12 0.9300

loop_
_geom_hbond_atom_site_label_D
_geom_hbond_atom_site_label_H
_geom_hbond_atom_site_label_A
_geom_hbond_site_symmetry_A
_geom_hbond_distance_DH
_geom_hbond_distance_HA
_geom_hbond_distance_DA
_geom_hbond_angle_DHA
O2 H2 O1 2_666 0.855(19) 1.811(19) 2.666(3) 178(4)
C11 H11 N3 2_678 0.93 2.59 3.365(3) 141.5
C4 H4 O3 1_455 0.93 2.38 3.212(3) 149.4

loop_
_geom_torsion_atom_site_label_1
_geom_torsion_atom_site_label_2
_geom_torsion_atom_site_label_3
_geom_torsion_atom_site_label_4
_geom_torsion
O1 C1 C2 C7 175.5(2)
O2 C1 C2 C7 -4.4(4)
O1 C1 C2 C3 -3.3(4)
O2 C1 C2 C3 176.8(2)
C7 C2 C3 C4 1.6(4)
C1 C2 C3 C4 -179.5(2)
C2 C3 C4 C5 -1.1(4)
C3 C4 C5 C6 0.1(4)
C3 C4 C5 N1 -179.3(2)
C8 N1 C5 C4 -171.8(2)
C8 N1 C5 C6 8.9(4)
C4 C5 C6 C7 0.5(4)
N1 C5 C6 C7 179.8(2)
C5 C6 C7 C2 -0.1(4)
C3 C2 C7 C6 -1.0(4)
C1 C2 C7 C6 -179.8(2)
C5 N1 C8 O3 0.3(4)
C5 N1 C8 C9 179.4(2)
C10 N2 C9 C12 0.7(4)
C10 N2 C9 C8 -179.1(2)
O3 C8 C9 N2 179.4(2)
N1 C8 C9 N2 0.2(3)
O3 C8 C9 C12 -0.5(4)
N1 C8 C9 C12 -179.7(2)
C9 N2 C10 C11 0.4(4)
C12 N3 C11 C10 0.7(4)
N2 C10 C11 N3 -1.2(5)
C11 N3 C12 C9 0.5(4)
N2 C9 C12 N3 -1.3(4)
C8 C9 C12 N3 178.6(2)

_cod_database_fobs_code 2020281
